data_4065004
loop_
_publ_author_name
'Zhang, Wei-Qiang'
'Atkin, Anthony J.'
'Fairlamb, Ian J. S.'
'Whitwood, Adrian C.'
'Lynam, Jason M.'

_publ_section_title
;
 Synthesis and Reactivity of Molybdenum Complexes Containing
 Functionalized Alkynyl Ligands: A Photochemically Activated CO-Releasing
 Molecule (PhotoCO-RM)
;
_journal_issue 17
_journal_name_full Organometallics
_journal_page_first 4643
_journal_paper_doi 10.1021/om200495h
_journal_volume 30
_journal_year 2011
_chemical_formula_moiety 'C13 H12 Mo O4'
_chemical_formula_sum 'C13 H12 Mo O4'
_chemical_formula_weight 328.17
_chemical_name_systematic
; 
 ? 
;
_space_group_IT_number 2
_symmetry_cell_setting triclinic
_symmetry_space_group_name_Hall '-P 1'
_symmetry_space_group_name_H-M 'P -1'
_atom_sites_solution_hydrogens geom
_atom_sites_solution_primary direct
_atom_sites_solution_secondary difmap
_audit_creation_method SHELXL-97
_cell_angle_alpha 90.3600(10)
_cell_angle_beta 95.5800(10)
_cell_angle_gamma 92.2120(10)
_cell_formula_units_Z 2
_cell_length_a 6.5791(4)
_cell_length_b 8.2078(5)
_cell_length_c 12.1346(8)
_cell_measurement_reflns_used 5302
_cell_measurement_temperature 110(2)
_cell_measurement_theta_max 28.25
_cell_measurement_theta_min 2.48
_cell_volume 651.64(7)
_computing_cell_refinement 'Bruker SMART'
_computing_data_collection 'Bruker SMART'
_computing_data_reduction 'Bruker SAINT'
_computing_molecular_graphics 'Bruker SHELXTL'
_computing_publication_material 'Bruker SHELXTL'
_computing_structure_refinement 'SHELXL-97 (Sheldrick, 1997)'
_computing_structure_solution 'SHELXS-97 (Sheldrick, 1990)'
_diffrn_ambient_temperature 110(2)
_diffrn_measured_fraction_theta_full 0.987
_diffrn_measured_fraction_theta_max 0.987
_diffrn_measurement_device_type 'CCD area detector'
_diffrn_measurement_method 'phi and omega scans'
_diffrn_radiation_monochromator graphite
_diffrn_radiation_source 'fine-focus sealed tube'
_diffrn_radiation_type MoK\a
_diffrn_radiation_wavelength 0.71073
_diffrn_reflns_av_R_equivalents 0.0157
_diffrn_reflns_av_sigmaI/netI 0.0215
_diffrn_reflns_limit_h_max 8
_diffrn_reflns_limit_h_min -8
_diffrn_reflns_limit_k_max 10
_diffrn_reflns_limit_k_min -10
_diffrn_reflns_limit_l_max 16
_diffrn_reflns_limit_l_min -16
_diffrn_reflns_number 6723
_diffrn_reflns_theta_full 28.25
_diffrn_reflns_theta_max 28.25
_diffrn_reflns_theta_min 1.69
_exptl_absorpt_coefficient_mu 1.009
_exptl_absorpt_correction_T_max 1.000
_exptl_absorpt_correction_T_min 0.830
_exptl_absorpt_correction_type multi-scan
_exptl_absorpt_process_details 'SADABS v2.10;(Sheldrick)'
_exptl_crystal_colour yellow
_exptl_crystal_density_diffrn 1.672
_exptl_crystal_density_meas 0
_exptl_crystal_density_method 'not measured'
_exptl_crystal_description block
_exptl_crystal_F_000 328
_exptl_crystal_size_max 0.37
_exptl_crystal_size_mid 0.11
_exptl_crystal_size_min 0.10
_refine_diff_density_max 0.495
_refine_diff_density_min -0.548
_refine_diff_density_rms 0.065
_refine_ls_extinction_method none
_refine_ls_goodness_of_fit_ref 1.054
_refine_ls_hydrogen_treatment constr
_refine_ls_matrix_type full
_refine_ls_number_parameters 200
_refine_ls_number_reflns 3181
_refine_ls_number_restraints 6
_refine_ls_restrained_S_all 1.055
_refine_ls_R_factor_all 0.0194
_refine_ls_R_factor_gt 0.0187
_refine_ls_shift/su_max 0.001
_refine_ls_shift/su_mean 0.000
_refine_ls_structure_factor_coef Fsqd
_refine_ls_weighting_details 'calc w=1/[\s^2^(Fo^2^)+(0.0221P)^2^+0.3348P] where P=(Fo^2^+2Fc^2^)/3'
_refine_ls_weighting_scheme calc
_refine_ls_wR_factor_gt 0.0464
_refine_ls_wR_factor_ref 0.0469
_reflns_number_gt 3072
_reflns_number_total 3181
_reflns_threshold_expression >2sigma(I)
_cod_data_source_file om200495h_si_001.cif
_cod_data_source_block Complex2c
_cod_depositor_comments
;
The following automatic conversions were performed:

'_symmetry_cell_setting' value 'Triclinic' changed to 'triclinic'
according to /home/saulius/struct/CIF-dictionaries/cif_core.dic
dictionary named 'cif_core.dic' version 2.4.1 from 2010-06-29.

Automatic conversion script
Id: cif_fix_values 1715 2011-07-08 13:25:40Z adriana 
;
_cod_original_sg_symbol_H-M P-1
_cod_database_code 4065004

loop_
_symmetry_equiv_pos_as_xyz
'x, y, z'
'-x, -y, -z'

loop_
_atom_site_label
_atom_site_type_symbol
_atom_site_fract_x
_atom_site_fract_y
_atom_site_fract_z
_atom_site_U_iso_or_equiv
_atom_site_adp_type
_atom_site_occupancy
_atom_site_symmetry_multiplicity
_atom_site_calc_flag
_atom_site_refinement_flags
_atom_site_disorder_assembly
_atom_site_disorder_group
C1 C -0.3546(2) 0.8826(2) 0.17906(16) 0.0272(4) Uani 1 1 d . A .
H1 H -0.3709 0.9965 0.2057 0.033 Uiso 1 1 calc R . .
C2 C -0.3449(2) 0.8334(2) 0.06776(15) 0.0256(3) Uani 1 1 d . A .
H2 H -0.3570 0.9062 0.0019 0.031 Uiso 1 1 calc R . .
C3 C -0.3405(2) 0.6606(2) 0.06478(15) 0.0255(3) Uani 1 1 d . A .
H3 H -0.3493 0.5911 -0.0036 0.031 Uiso 1 1 calc R . .
C4 C -0.3483(2) 0.6033(2) 0.17416(16) 0.0278(4) Uani 1 1 d . A .
H4 H -0.3598 0.4865 0.1967 0.033 Uiso 1 1 calc R . .
C5 C -0.3584(3) 0.7408(3) 0.24389(15) 0.0296(4) Uani 1 1 d . A .
H5 H -0.3738 0.7377 0.3250 0.036 Uiso 1 1 calc R . .
C6 C 0.1305(2) 0.56430(19) 0.19069(13) 0.0191(3) Uani 1 1 d . A .
C7 C 0.1001(2) 0.75390(18) 0.02576(13) 0.0178(3) Uani 1 1 d . A .
C8 C 0.1309(2) 0.96406(19) 0.18234(12) 0.0187(3) Uani 1 1 d . A .
C9 C 0.0826(3) 0.7740(2) 0.33344(13) 0.0228(3) Uani 1 1 d . A .
C10 C 0.1535(3) 0.7870(2) 0.42845(14) 0.0253(3) Uani 1 1 d . . .
C11A C 0.2707(16) 0.7905(17) 0.5463(12) 0.0187(7) Uani 0.321(9) 1 d PD A -1
C12A C 0.4190(15) 0.6592(14) 0.5643(8) 0.035(2) Uani 0.321(9) 1 d PD A -1
H12D H 0.3486 0.5531 0.5481 0.052 Uiso 0.321(9) 1 calc PR A -1
H12E H 0.4787 0.6623 0.6415 0.052 Uiso 0.321(9) 1 calc PR A -1
H12F H 0.5277 0.6755 0.5152 0.052 Uiso 0.321(9) 1 calc PR A -1
C13A C 0.098(2) 0.7763(15) 0.6199(13) 0.030(2) Uani 0.321(9) 1 d PD A -1
H13A H 0.0141 0.8720 0.6102 0.045 Uiso 0.321(9) 1 calc PR A -1
H13B H 0.1551 0.7701 0.6974 0.045 Uiso 0.321(9) 1 calc PR A -1
H13C H 0.0141 0.6775 0.5999 0.045 Uiso 0.321(9) 1 calc PR A -1
C11B C 0.2189(8) 0.8057(7) 0.5472(5) 0.0187(7) Uani 0.679(9) 1 d PD A -2
C12B C 0.4291(7) 0.7339(8) 0.5702(4) 0.0368(10) Uani 0.679(9) 1 d PD A -2
H12A H 0.4200 0.6175 0.5509 0.055 Uiso 0.679(9) 1 calc PR A -2
H12B H 0.4764 0.7476 0.6490 0.055 Uiso 0.679(9) 1 calc PR A -2
H12C H 0.5258 0.7904 0.5257 0.055 Uiso 0.679(9) 1 calc PR A -2
C13B C 0.0687(12) 0.7248(8) 0.6200(6) 0.0376(14) Uani 0.679(9) 1 d PD A -2
H13D H -0.0644 0.7745 0.6064 0.056 Uiso 0.679(9) 1 calc PR A -2
H13E H 0.1202 0.7399 0.6981 0.056 Uiso 0.679(9) 1 calc PR A -2
H13F H 0.0536 0.6080 0.6024 0.056 Uiso 0.679(9) 1 calc PR A -2
Mo1 Mo -0.043861(17) 0.757774(14) 0.163435(9) 0.01441(5) Uani 1 1 d . . .
O1 O 0.22267(18) 0.45081(14) 0.20631(11) 0.0268(3) Uani 1 1 d . . .
O2 O 0.18463(18) 0.75109(15) -0.05243(9) 0.0247(2) Uani 1 1 d . . .
O3 O 0.22658(18) 1.08243(14) 0.19345(10) 0.0260(3) Uani 1 1 d . . .
O4A O 0.3664(15) 0.9478(7) 0.5664(4) 0.0312(17) Uani 0.321(9) 1 d P A -1
H4A H 0.4628 0.9605 0.5262 0.047 Uiso 0.321(9) 1 calc PR A -1
O4B O 0.2534(8) 0.9753(3) 0.5787(2) 0.0383(10) Uani 0.679(9) 1 d P A -2
H4B H 0.1405 1.0196 0.5797 0.057 Uiso 0.679(9) 1 calc PR A -2

loop_
_atom_site_aniso_label
_atom_site_aniso_U_11
_atom_site_aniso_U_22
_atom_site_aniso_U_33
_atom_site_aniso_U_23
_atom_site_aniso_U_13
_atom_site_aniso_U_12
C1 0.0154(7) 0.0286(9) 0.0379(10) -0.0099(7) 0.0038(7) 0.0025(6)
C2 0.0136(7) 0.0352(9) 0.0272(8) 0.0045(7) -0.0021(6) 0.0017(6)
C3 0.0135(7) 0.0336(9) 0.0282(8) -0.0124(7) -0.0004(6) -0.0033(6)
C4 0.0164(7) 0.0264(8) 0.0412(10) 0.0028(7) 0.0075(7) -0.0042(6)
C5 0.0169(7) 0.0486(11) 0.0243(8) -0.0031(8) 0.0085(6) -0.0017(7)
C6 0.0174(7) 0.0219(7) 0.0179(7) -0.0005(6) 0.0026(5) -0.0043(6)
C7 0.0165(7) 0.0176(7) 0.0184(7) -0.0006(5) -0.0024(5) 0.0007(5)
C8 0.0186(7) 0.0223(7) 0.0155(7) -0.0019(6) 0.0015(5) 0.0036(6)
C9 0.0270(8) 0.0222(7) 0.0187(7) -0.0003(6) 0.0015(6) -0.0028(6)
C10 0.0324(9) 0.0238(8) 0.0190(8) 0.0009(6) 0.0009(6) -0.0034(7)
C11A 0.019(2) 0.0190(14) 0.0174(8) -0.0002(9) -0.0042(18) 0.0031(16)
C12A 0.037(4) 0.043(5) 0.026(3) 0.004(4) 0.002(3) 0.019(4)
C13A 0.031(5) 0.032(5) 0.026(4) 0.004(4) 0.003(3) 0.003(4)
C11B 0.019(2) 0.0190(14) 0.0174(8) -0.0002(9) -0.0042(18) 0.0031(16)
C12B 0.0341(17) 0.052(3) 0.0249(15) -0.003(2) 0.0005(12) 0.015(2)
C13B 0.035(2) 0.058(4) 0.0193(16) 0.007(3) 0.0047(14) -0.006(3)
Mo1 0.01368(7) 0.01650(7) 0.01286(7) -0.00166(5) 0.00084(4) -0.00044(4)
O1 0.0234(6) 0.0212(6) 0.0360(7) 0.0046(5) 0.0031(5) 0.0031(5)
O2 0.0249(6) 0.0304(6) 0.0197(6) -0.0011(5) 0.0059(5) 0.0012(5)
O3 0.0262(6) 0.0204(6) 0.0310(6) -0.0028(5) 0.0027(5) -0.0032(5)
O4A 0.045(4) 0.024(2) 0.024(2) -0.0065(17) 0.003(2) -0.009(3)
O4B 0.061(3) 0.0229(10) 0.0276(11) -0.0080(8) -0.0118(13) 0.0066(11)

loop_
_atom_type_symbol
_atom_type_description
_atom_type_scat_dispersion_real
_atom_type_scat_dispersion_imag
_atom_type_scat_source
C C 0.0033 0.0016 'International Tables Vol C Tables 4.2.6.8 and 6.1.1.4'
H H 0.0000 0.0000 'International Tables Vol C Tables 4.2.6.8 and 6.1.1.4'
Mo Mo -1.6832 0.6857 'International Tables Vol C Tables 4.2.6.8 and 6.1.1.4'
O O 0.0106 0.0060 'International Tables Vol C Tables 4.2.6.8 and 6.1.1.4'

loop_
_geom_angle_atom_site_label_1
_geom_angle_atom_site_label_2
_geom_angle_atom_site_label_3
_geom_angle
C5 C1 C2 107.72(16)
C5 C1 Mo1 73.66(10)
C2 C1 Mo1 70.72(9)
C5 C1 H1 126.0
C2 C1 H1 126.0
Mo1 C1 H1 126.0
C1 C2 C3 107.96(16)
C1 C2 Mo1 73.85(9)
C3 C2 Mo1 71.88(9)
C1 C2 H2 125.8
C3 C2 H2 125.8
Mo1 C2 H2 125.8
C4 C3 C2 108.06(15)
C4 C3 Mo1 73.93(10)
C2 C3 Mo1 72.20(9)
C4 C3 H3 125.7
C2 C3 H3 125.7
Mo1 C3 H3 125.7
C5 C4 C3 107.50(16)
C5 C4 Mo1 73.66(9)
C3 C4 Mo1 70.59(9)
C5 C4 H4 126.1
C3 C4 H4 126.1
Mo1 C4 H4 126.1
C1 C5 C4 108.76(16)
C1 C5 Mo1 71.57(9)
C4 C5 Mo1 71.45(9)
C1 C5 H5 125.6
C4 C5 H5 125.6
Mo1 C5 H5 125.6
O1 C6 Mo1 177.34(13)
O2 C7 Mo1 179.21(13)
O3 C8 Mo1 178.69(13)
C10 C9 Mo1 178.44(15)
C9 C10 C11B 174.2(3)
C9 C10 C11A 172.0(4)
C11B C10 C11A 13.6(4)
O4A C11A C12A 111.7(9)
O4A C11A C13A 106.8(10)
C12A C11A C13A 113.1(11)
O4A C11A C10 108.8(8)
C12A C11A C10 113.5(10)
C13A C11A C10 102.2(9)
O4B C11B C10 111.4(4)
O4B C11B C13B 109.7(4)
C10 C11B C13B 112.9(5)
O4B C11B C12B 103.8(4)
C10 C11B C12B 108.4(4)
C13B C11B C12B 110.2(5)
C11B C12B H12A 109.5
C11B C12B H12B 109.5
H12A C12B H12B 109.5
C11B C12B H12C 109.5
H12A C12B H12C 109.5
H12B C12B H12C 109.5
C11B C13B H13D 109.5
C11B C13B H13E 109.5
H13D C13B H13E 109.5
C11B C13B H13F 109.5
H13D C13B H13F 109.5
H13E C13B H13F 109.5
C7 Mo1 C6 78.73(6)
C7 Mo1 C8 78.88(6)
C6 Mo1 C8 109.78(6)
C7 Mo1 C9 129.24(6)
C6 Mo1 C9 73.36(6)
C8 Mo1 C9 72.15(6)
C7 Mo1 C3 90.16(6)
C6 Mo1 C3 105.93(6)
C8 Mo1 C3 139.52(6)
C9 Mo1 C3 137.82(6)
C7 Mo1 C2 92.36(6)
C6 Mo1 C2 141.36(6)
C8 Mo1 C2 105.08(6)
C9 Mo1 C2 134.72(6)
C3 Mo1 C2 35.92(6)
C7 Mo1 C4 120.54(6)
C6 Mo1 C4 93.09(6)
C8 Mo1 C4 153.20(6)
C9 Mo1 C4 102.71(7)
C3 Mo1 C4 35.48(7)
C2 Mo1 C4 59.17(6)
C7 Mo1 C1 124.63(6)
C6 Mo1 C1 149.12(6)
C8 Mo1 C1 95.63(6)
C9 Mo1 C1 99.30(6)
C3 Mo1 C1 59.15(6)
C2 Mo1 C1 35.43(6)
C4 Mo1 C1 58.62(6)
C7 Mo1 C5 147.75(6)
C6 Mo1 C5 114.64(7)
C8 Mo1 C5 119.16(6)
C9 Mo1 C5 82.95(6)
C3 Mo1 C5 58.45(6)
C2 Mo1 C5 58.37(6)
C4 Mo1 C5 34.89(6)
C1 Mo1 C5 34.76(7)
C11B O4B H4B 109.5

loop_
_geom_bond_atom_site_label_1
_geom_bond_atom_site_label_2
_geom_bond_distance
C1 C5 1.410(3)
C1 C2 1.415(3)
C1 Mo1 2.3455(16)
C1 H1 1.0000
C2 C3 1.420(3)
C2 Mo1 2.3048(16)
C2 H2 1.0000
C3 C4 1.416(3)
C3 Mo1 2.3005(16)
C3 H3 1.0000
C4 C5 1.414(3)
C4 Mo1 2.3439(16)
C4 H4 1.0000
C5 Mo1 2.3724(16)
C5 H5 1.0000
C6 O1 1.138(2)
C6 Mo1 2.0050(16)
C7 O2 1.1459(19)
C7 Mo1 1.9998(16)
C8 O3 1.137(2)
C8 Mo1 2.0085(16)
C9 C10 1.203(2)
C9 Mo1 2.1494(16)
C10 C11B 1.469(6)
C10 C11A 1.557(15)
C11A O4A 1.424(16)
C11A C12A 1.485(10)
C11A C13A 1.512(12)
C12A H12D 0.9800
C12A H12E 0.9800
C12A H12F 0.9800
C13A H13A 0.9800
C13A H13B 0.9800
C13A H13C 0.9800
C11B O4B 1.445(6)
C11B C13B 1.524(6)
C11B C12B 1.526(5)
C12B H12A 0.9800
C12B H12B 0.9800
C12B H12C 0.9800
C13B H13D 0.9800
C13B H13E 0.9800
C13B H13F 0.9800
O4A H4A 0.8400
O4B H4B 0.8400

loop_
_geom_torsion_atom_site_label_1
_geom_torsion_atom_site_label_2
_geom_torsion_atom_site_label_3
_geom_torsion_atom_site_label_4
_geom_torsion
C5 C1 C2 C3 -0.61(18)
Mo1 C1 C2 C3 64.26(11)
C5 C1 C2 Mo1 -64.87(12)
C1 C2 C3 C4 0.20(18)
Mo1 C2 C3 C4 65.76(11)
C1 C2 C3 Mo1 -65.57(11)
C2 C3 C4 C5 0.29(18)
Mo1 C3 C4 C5 64.92(12)
C2 C3 C4 Mo1 -64.62(11)
C2 C1 C5 C4 0.80(19)
Mo1 C1 C5 C4 -62.14(12)
C2 C1 C5 Mo1 62.94(11)
C3 C4 C5 C1 -0.68(19)
Mo1 C4 C5 C1 62.22(12)
C3 C4 C5 Mo1 -62.90(11)
C11B C10 C11A O4A -86(3)
C11B C10 C11A C12A 148(4)
C11B C10 C11A C13A 26(3)
C11A C10 C11B O4B 108(3)
C11A C10 C11B C13B -128(3)
C11A C10 C11B C12B -6(3)
C4 C3 Mo1 C7 150.63(11)
C2 C3 Mo1 C7 -93.82(10)
C4 C3 Mo1 C6 72.31(11)
C2 C3 Mo1 C6 -172.14(10)
C4 C3 Mo1 C8 -136.47(11)
C2 C3 Mo1 C8 -20.91(15)
C4 C3 Mo1 C9 -10.32(15)
C2 C3 Mo1 C9 105.24(12)
C4 C3 Mo1 C2 -115.56(14)
C2 C3 Mo1 C4 115.56(14)
C4 C3 Mo1 C1 -78.05(11)
C2 C3 Mo1 C1 37.50(10)
C4 C3 Mo1 C5 -37.18(10)
C2 C3 Mo1 C5 78.38(11)
C1 C2 Mo1 C7 -157.38(11)
C3 C2 Mo1 C7 87.00(10)
C1 C2 Mo1 C6 127.78(12)
C3 C2 Mo1 C6 12.16(15)
C1 C2 Mo1 C8 -78.26(11)
C3 C2 Mo1 C8 166.11(10)
C1 C2 Mo1 C9 1.37(15)
C3 C2 Mo1 C9 -114.25(11)
C1 C2 Mo1 C3 115.62(15)
C1 C2 Mo1 C4 78.04(11)
C3 C2 Mo1 C4 -37.58(10)
C3 C2 Mo1 C1 -115.62(15)
C1 C2 Mo1 C5 37.00(10)
C3 C2 Mo1 C5 -78.62(11)
C5 C4 Mo1 C7 -150.53(11)
C3 C4 Mo1 C7 -34.71(12)
C5 C4 Mo1 C6 130.73(11)
C3 C4 Mo1 C6 -113.44(11)
C5 C4 Mo1 C8 -18.4(2)
C3 C4 Mo1 C8 97.43(16)
C5 C4 Mo1 C9 57.10(12)
C3 C4 Mo1 C9 172.92(10)
C5 C4 Mo1 C3 -115.82(15)
C5 C4 Mo1 C2 -77.77(12)
C3 C4 Mo1 C2 38.05(10)
C5 C4 Mo1 C1 -36.14(11)
C3 C4 Mo1 C1 79.68(11)
C3 C4 Mo1 C5 115.82(15)
C5 C1 Mo1 C7 143.86(10)
C2 C1 Mo1 C7 27.84(13)
C5 C1 Mo1 C6 10.06(18)
C2 C1 Mo1 C6 -105.95(15)
C5 C1 Mo1 C8 -135.79(11)
C2 C1 Mo1 C8 108.20(11)
C5 C1 Mo1 C9 -63.00(11)
C2 C1 Mo1 C9 -179.01(11)
C5 C1 Mo1 C3 77.97(11)
C2 C1 Mo1 C3 -38.04(10)
C5 C1 Mo1 C2 116.01(15)
C5 C1 Mo1 C4 36.28(11)
C2 C1 Mo1 C4 -79.74(11)
C2 C1 Mo1 C5 -116.01(15)
C1 C5 Mo1 C7 -65.43(17)
C4 C5 Mo1 C7 52.56(18)
C1 C5 Mo1 C6 -174.34(10)
C4 C5 Mo1 C6 -56.35(12)
C1 C5 Mo1 C8 52.63(12)
C4 C5 Mo1 C8 170.62(10)
C1 C5 Mo1 C9 117.63(11)
C4 C5 Mo1 C9 -124.38(12)
C1 C5 Mo1 C3 -80.17(11)
C4 C5 Mo1 C3 37.82(11)
C1 C5 Mo1 C2 -37.72(10)
C4 C5 Mo1 C2 80.27(12)
C1 C5 Mo1 C4 -117.99(16)
C4 C5 Mo1 C1 117.99(16)
